data_2311516
loop_
_publ_author_name
'Nakagawa, Hidemi'
'Kitamura, Chitoshi'

_publ_section_title
;
 Crystal structures of 1-hy-droxy-4-prop-yloxy-9,10-anthra-quinone and its
 acetyl derivative.
;
_journal_coeditor_code NR2068
_journal_issue 'Pt 12'
_journal_name_full 'Acta crystallographica. Section E, Crystallographic communications'
_journal_page_first 1845
_journal_page_last 1849
_journal_paper_doi 10.1107/S2056989017015973
_journal_volume 73
_journal_year 2017
_chemical_formula_iupac 'C17 H14 O4'
_chemical_formula_moiety 'C17 H14 O4'
_chemical_formula_sum 'C17 H14 O4'
_chemical_formula_weight 282.28
_chemical_name_systematic
;
1-Hydroxy-4-propyloxy-9,10-anthraquinone
;
_space_group_IT_number 14
_space_group_name_Hall '-P 2yn'
_space_group_name_H-M_alt 'P 1 21/n 1'
_symmetry_cell_setting monoclinic
_symmetry_space_group_name_Hall '-P 2yn'
_symmetry_space_group_name_H-M 'P 1 21/n 1'
_atom_sites_solution_hydrogens mixed
_atom_sites_solution_primary direct
_atom_sites_solution_secondary direct
_cell_angle_alpha 90
_cell_angle_beta 102.268(7)
_cell_angle_gamma 90
_cell_formula_units_Z 4
_cell_length_a 4.7354(3)
_cell_length_b 25.9882(17)
_cell_length_c 11.0671(9)
_cell_measurement_reflns_used 8070
_cell_measurement_temperature 200
_cell_measurement_theta_max 27.44
_cell_measurement_theta_min 3.01
_cell_volume 1330.87(17)
_computing_cell_refinement
;
PROCESS-AUTO (Rigaku, 1998)
;
_computing_data_collection
;
PROCESS-AUTO (Rigaku, 1998)
;
_computing_data_reduction
;
PROCESS-AUTO (Rigaku, 1998)
;
_computing_molecular_graphics
;
Mercury (Macrae <i>et al.</i>,  2008)
;
_computing_publication_material
;
WinGX (Farrugia, 2012) and publCIF (Westrip, 2010)
;
_computing_structure_refinement
;
SHELXL2014 (Sheldrick, 2015)
;
_computing_structure_solution
;
SIR2004 (Burla <i>et al.</i>,  2005)
;
_diffrn_ambient_temperature 200
_diffrn_detector_area_resol_mean 10
_diffrn_measured_fraction_theta_full 0.995
_diffrn_measured_fraction_theta_max 0.994
_diffrn_measurement_device_type 'R-AXIS RAPID'
_diffrn_measurement_method \w
_diffrn_radiation_monochromator graphite
_diffrn_radiation_type MoK\a
_diffrn_radiation_wavelength 0.71073
_diffrn_reflns_av_R_equivalents 0.0393
_diffrn_reflns_limit_h_max 5
_diffrn_reflns_limit_h_min -6
_diffrn_reflns_limit_k_max 32
_diffrn_reflns_limit_k_min -33
_diffrn_reflns_limit_l_max 14
_diffrn_reflns_limit_l_min -14
_diffrn_reflns_number 12176
_diffrn_reflns_theta_full 25.242
_diffrn_reflns_theta_max 27.473
_diffrn_reflns_theta_min 3.013
_diffrn_standards_number 0
_exptl_absorpt_coefficient_mu 0.1
_exptl_absorpt_correction_type none
_exptl_crystal_colour orange
_exptl_crystal_density_diffrn 1.409
_exptl_crystal_density_method 'not measured'
_exptl_crystal_description needle
_exptl_crystal_F_000 592
_exptl_crystal_size_max 0.5
_exptl_crystal_size_mid 0.13
_exptl_crystal_size_min 0.05
_refine_diff_density_max 0.172
_refine_diff_density_min -0.204
_refine_ls_extinction_method none
_refine_ls_goodness_of_fit_ref 1.024
_refine_ls_hydrogen_treatment mixed
_refine_ls_matrix_type full
_refine_ls_number_constraints 0
_refine_ls_number_parameters 195
_refine_ls_number_reflns 3029
_refine_ls_number_restraints 0
_refine_ls_restrained_S_all 1.024
_refine_ls_R_factor_all 0.079
_refine_ls_R_factor_gt 0.0471
_refine_ls_shift/su_max 0
_refine_ls_shift/su_mean 0
_refine_ls_structure_factor_coef Fsqd
_refine_ls_weighting_details 'w=1/[\s^2^(Fo^2^)+(0.0601P)^2^+0.1583P] where P=(Fo^2^+2Fc^2^)/3'
_refine_ls_weighting_scheme calc
_refine_ls_wR_factor_gt 0.1087
_refine_ls_wR_factor_ref 0.1227
_reflns_number_gt 2035
_reflns_number_total 3029
_reflns_threshold_expression 'I > 2\s(I)'
_cod_data_source_file nr2068sup1.cif
_cod_data_source_block I
_cod_original_sg_symbol_H-M 'P 21/n'
_cod_database_code 2311516
_shelx_estimated_absorpt_t_min 0.951
_shelx_estimated_absorpt_t_max 0.995

loop_
_symmetry_equiv_pos_as_xyz
'x, y, z'
'-x+1/2, y+1/2, -z+1/2'
'-x, -y, -z'
'x-1/2, -y-1/2, z-1/2'

loop_
_atom_site_type_symbol
_atom_site_label
_atom_site_fract_x
_atom_site_fract_y
_atom_site_fract_z
_atom_site_U_iso_or_equiv
_atom_site_adp_type
_atom_site_calc_flag
_atom_site_occupancy
C C1 0.5957(3) 0.24895(6) 0.42197(15) 0.0330(4) Uani d 1
C C2 0.3444(4) 0.23736(6) 0.33536(16) 0.0358(4) Uani d 1
H H2 0.2979 0.2025 0.314 0.043 Uiso calc 1
C C3 0.1644(3) 0.27569(6) 0.28092(15) 0.0350(4) Uani d 1
H H3 -0.0048 0.267 0.2214 0.042 Uiso calc 1
C C4 0.2236(3) 0.32769(6) 0.31091(15) 0.0304(3) Uani d 1
C C5 0.4712(3) 0.34058(6) 0.40077(14) 0.0288(3) Uani d 1
C C6 0.5450(3) 0.39481(6) 0.43736(16) 0.0334(4) Uani d 1
C C7 0.7983(3) 0.40429(6) 0.54037(15) 0.0319(4) Uani d 1
C C8 0.8576(4) 0.45434(7) 0.58305(17) 0.0409(4) Uani d 1
H H8 0.7373 0.4819 0.5465 0.049 Uiso calc 1
C C9 1.0910(4) 0.46402(8) 0.67839(18) 0.0497(5) Uani d 1
H H9 1.1314 0.4983 0.7065 0.06 Uiso calc 1
C C10 1.2665(4) 0.42437(8) 0.73352(19) 0.0512(5) Uani d 1
H H10 1.4256 0.4314 0.7996 0.061 Uiso calc 1
C C11 1.2107(4) 0.37463(7) 0.69259(17) 0.0434(4) Uani d 1
H H11 1.3308 0.3473 0.7306 0.052 Uiso calc 1
C C12 0.9770(3) 0.36437(6) 0.59508(15) 0.0321(4) Uani d 1
C C13 0.9209(3) 0.31127(6) 0.55027(15) 0.0315(4) Uani d 1
C C14 0.6585(3) 0.30036(6) 0.45649(14) 0.0296(3) Uani d 1
C C15 -0.1815(3) 0.35323(7) 0.15327(15) 0.0375(4) Uani d 1
H H15A -0.3207 0.3296 0.1798 0.045 Uiso calc 1
H H15B -0.1016 0.336 0.0881 0.045 Uiso calc 1
C C16 -0.3300(4) 0.40232(7) 0.10439(17) 0.0445(4) Uani d 1
H H16A -0.3997 0.4198 0.172 0.053 Uiso calc 1
H H16B -0.5009 0.3939 0.0388 0.053 Uiso calc 1
C C17 -0.1379(4) 0.43891(8) 0.0523(2) 0.0580(5) Uani d 1
H H17A -0.0718 0.4222 -0.0161 0.087 Uiso calc 1
H H17B 0.0296 0.4481 0.1172 0.087 Uiso calc 1
H H17C -0.2469 0.4701 0.0221 0.087 Uiso calc 1
O O1 0.7687(3) 0.20912(4) 0.46962(12) 0.0422(3) Uani d 1
O O2 0.0480(2) 0.36605(4) 0.25698(11) 0.0374(3) Uani d 1
O O3 0.4064(3) 0.43123(4) 0.38701(13) 0.0522(4) Uani d 1
O O4 1.0922(2) 0.27624(4) 0.59342(11) 0.0396(3) Uani d 1
H H1 0.930(6) 0.2263(10) 0.525(2) 0.086(8) Uiso d 1

loop_
_atom_site_aniso_label
_atom_site_aniso_U_11
_atom_site_aniso_U_22
_atom_site_aniso_U_33
_atom_site_aniso_U_12
_atom_site_aniso_U_13
_atom_site_aniso_U_23
C1 0.0370(8) 0.0307(8) 0.0344(9) 0.0001(7) 0.0146(7) 0.0027(6)
C2 0.0412(9) 0.0306(8) 0.0372(10) -0.0049(7) 0.0122(7) -0.0038(7)
C3 0.0325(8) 0.0403(9) 0.0326(9) -0.0083(7) 0.0076(7) -0.0063(7)
C4 0.0279(7) 0.0336(8) 0.0299(9) -0.0001(7) 0.0066(6) 0.0004(6)
C5 0.0283(7) 0.0311(7) 0.0276(8) -0.0018(6) 0.0073(6) -0.0001(6)
C6 0.0332(8) 0.0307(8) 0.0352(9) 0.0002(7) 0.0049(7) -0.0006(7)
C7 0.0314(8) 0.0344(8) 0.0300(9) -0.0035(7) 0.0068(7) -0.0012(7)
C8 0.0418(9) 0.0356(8) 0.0436(11) -0.0034(8) 0.0051(8) -0.0033(7)
C9 0.0521(11) 0.0469(10) 0.0457(12) -0.0109(9) 0.0003(9) -0.0103(8)
C10 0.0474(10) 0.0597(11) 0.0396(11) -0.0105(10) -0.0059(8) -0.0062(9)
C11 0.0381(9) 0.0520(10) 0.0354(10) -0.0002(8) -0.0026(7) 0.0033(8)
C12 0.0305(8) 0.0371(8) 0.0283(9) -0.0009(7) 0.0056(6) 0.0028(7)
C13 0.0310(8) 0.0357(8) 0.0290(9) 0.0006(7) 0.0095(6) 0.0058(6)
C14 0.0301(7) 0.0316(7) 0.0286(8) -0.0008(7) 0.0099(6) 0.0017(6)
C15 0.0286(8) 0.0520(10) 0.0294(9) -0.0023(8) 0.0003(7) -0.0052(7)
C16 0.0337(9) 0.0589(11) 0.0376(11) 0.0077(9) 0.0002(7) -0.0031(8)
C17 0.0502(11) 0.0622(12) 0.0572(14) 0.0067(10) 0.0019(10) 0.0147(10)
O1 0.0472(7) 0.0307(6) 0.0489(8) 0.0055(6) 0.0106(6) 0.0054(5)
O2 0.0331(6) 0.0388(6) 0.0357(7) 0.0023(5) -0.0028(5) -0.0018(5)
O3 0.0524(8) 0.0329(6) 0.0595(9) 0.0053(6) -0.0150(6) -0.0012(6)
O4 0.0382(6) 0.0392(6) 0.0394(7) 0.0067(5) 0.0038(5) 0.0076(5)

loop_
_atom_type_symbol
_atom_type_description
_atom_type_scat_dispersion_real
_atom_type_scat_dispersion_imag
_atom_type_scat_source
C C 0.0033 0.0016 'International Tables Vol C Tables 4.2.6.8 and 6.1.1.4'
H H 0 0 'International Tables Vol C Tables 4.2.6.8 and 6.1.1.4'
O O 0.0106 0.006 'International Tables Vol C Tables 4.2.6.8 and 6.1.1.4'

loop_
_geom_angle_atom_site_label_1
_geom_angle_atom_site_label_2
_geom_angle_atom_site_label_3
_geom_angle
O1 C1 C2 117.38(14)
O1 C1 C14 123.06(15)
C2 C1 C14 119.56(15)
C3 C2 C1 120.52(15)
C3 C2 H2 119.7
C1 C2 H2 119.7
C2 C3 C4 121.52(15)
C2 C3 H3 119.2
C4 C3 H3 119.2
O2 C4 C3 122.08(14)
O2 C4 C5 118.55(13)
C3 C4 C5 119.36(15)
C4 C5 C14 118.68(13)
C4 C5 C6 122.03(14)
C14 C5 C6 119.28(14)
O3 C6 C5 122.65(15)
O3 C6 C7 119.34(14)
C5 C6 C7 118.00(14)
C8 C7 C12 119.21(15)
C8 C7 C6 119.08(15)
C12 C7 C6 121.71(14)
C9 C8 C7 120.09(17)
C9 C8 H8 120
C7 C8 H8 120
C8 C9 C10 120.70(17)
C8 C9 H9 119.6
C10 C9 H9 119.6
C11 C10 C9 119.97(18)
C11 C10 H10 120
C9 C10 H10 120
C10 C11 C12 119.90(17)
C10 C11 H11 120
C12 C11 H11 120
C7 C12 C11 120.12(15)
C7 C12 C13 120.16(14)
C11 C12 C13 119.72(15)
O4 C13 C14 120.98(14)
O4 C13 C12 120.02(14)
C14 C13 C12 118.98(14)
C1 C14 C5 120.30(14)
C1 C14 C13 118.34(14)
C5 C14 C13 121.36(13)
O2 C15 C16 107.86(14)
O2 C15 H15A 110.1
C16 C15 H15A 110.1
O2 C15 H15B 110.1
C16 C15 H15B 110.1
H15A C15 H15B 108.4
C15 C16 C17 113.45(15)
C15 C16 H16A 108.9
C17 C16 H16A 108.9
C15 C16 H16B 108.9
C17 C16 H16B 108.9
H16A C16 H16B 107.7
C16 C17 H17A 109.5
C16 C17 H17B 109.5
H17A C17 H17B 109.5
C16 C17 H17C 109.5
H17A C17 H17C 109.5
H17B C17 H17C 109.5
C1 O1 H1 102.8(14)
C4 O2 C15 118.00(12)

loop_
_geom_bond_atom_site_label_1
_geom_bond_atom_site_label_2
_geom_bond_distance
C1 O1 1.3552(19)
C1 C2 1.393(2)
C1 C14 1.404(2)
C2 C3 1.365(2)
C2 H2 0.95
C3 C4 1.406(2)
C3 H3 0.95
C4 O2 1.3531(18)
C4 C5 1.407(2)
C5 C14 1.424(2)
C5 C6 1.487(2)
C6 O3 1.2172(19)
C6 C7 1.489(2)
C7 C8 1.392(2)
C7 C12 1.393(2)
C8 C9 1.379(3)
C8 H8 0.95
C9 C10 1.382(3)
C9 H9 0.95
C10 C11 1.376(3)
C10 H10 0.95
C11 C12 1.397(2)
C11 H11 0.95
C12 C13 1.471(2)
C13 O4 1.2449(18)
C13 C14 1.468(2)
C15 O2 1.4422(19)
C15 C16 1.501(2)
C15 H15A 0.99
C15 H15B 0.99
C16 C17 1.512(3)
C16 H16A 0.99
C16 H16B 0.99
C17 H17A 0.98
C17 H17B 0.98
C17 H17C 0.98
O1 H1 0.98(3)

loop_
_geom_hbond_atom_site_label_D
_geom_hbond_atom_site_label_H
_geom_hbond_atom_site_label_A
_geom_hbond_site_symmetry_A
_geom_hbond_distance_DH
_geom_hbond_distance_HA
_geom_hbond_distance_DA
_geom_hbond_angle_DHA
_geom_hbond_publ_flag
O1 H1 O4 . 0.98(3) 1.61(3) 2.5249(18) 153(2) y
C8 H8 O3 3_666 0.95 2.51 3.270(2) 136.6 y
C15 H15A O1 4_465 0.99 2.88 3.359(2) 110.8 y

loop_
_geom_torsion_atom_site_label_1
_geom_torsion_atom_site_label_2
_geom_torsion_atom_site_label_3
_geom_torsion_atom_site_label_4
_geom_torsion
O1 C1 C2 C3 -178.11(14)
C14 C1 C2 C3 2.2(2)
C1 C2 C3 C4 -0.7(2)
C2 C3 C4 O2 179.53(15)
C2 C3 C4 C5 -1.2(2)
O2 C4 C5 C14 -179.17(13)
C3 C4 C5 C14 1.5(2)
O2 C4 C5 C6 -0.3(2)
C3 C4 C5 C6 -179.55(14)
C4 C5 C6 O3 -4.5(3)
C14 C5 C6 O3 174.43(16)
C4 C5 C6 C7 175.19(14)
C14 C5 C6 C7 -5.9(2)
O3 C6 C7 C8 4.9(2)
C5 C6 C7 C8 -174.80(14)
O3 C6 C7 C12 -175.16(16)
C5 C6 C7 C12 5.2(2)
C12 C7 C8 C9 0.0(3)
C6 C7 C8 C9 179.96(16)
C7 C8 C9 C10 -0.7(3)
C8 C9 C10 C11 0.6(3)
C9 C10 C11 C12 0.2(3)
C8 C7 C12 C11 0.8(2)
C6 C7 C12 C11 -179.20(15)
C8 C7 C12 C13 -179.10(14)
C6 C7 C12 C13 0.9(2)
C10 C11 C12 C7 -0.9(3)
C10 C11 C12 C13 179.01(16)
C7 C12 C13 O4 175.01(14)
C11 C12 C13 O4 -4.9(2)
C7 C12 C13 C14 -6.2(2)
C11 C12 C13 C14 173.89(15)
O1 C1 C14 C5 178.51(14)
C2 C1 C14 C5 -1.9(2)
O1 C1 C14 C13 -1.2(2)
C2 C1 C14 C13 178.45(14)
C4 C5 C14 C1 0.0(2)
C6 C5 C14 C1 -178.97(14)
C4 C5 C14 C13 179.65(14)
C6 C5 C14 C13 0.7(2)
O4 C13 C14 C1 3.8(2)
C12 C13 C14 C1 -174.90(13)
O4 C13 C14 C5 -175.84(14)
C12 C13 C14 C5 5.4(2)
O2 C15 C16 C17 64.4(2)
C3 C4 O2 C15 -9.3(2)
C5 C4 O2 C15 171.45(14)
C16 C15 O2 C4 -175.86(13)
